data_2001567
loop_
_publ_author_name
'Begley, M. J.'
'Sowerby, D. B.'

_publ_section_title
;
 Structures of triphenylantimony(V) dibromide and dichloride
;
_journal_issue 6
_journal_name_full 'Acta Crystallographica Section C'
_journal_page_first 1044
_journal_page_last 1046
_journal_paper_doi 10.1107/S0108270192011958
_journal_volume 49
_journal_year 1993
_chemical_formula_sum 'C18 H15 Br2 Sb'
_chemical_formula_weight 513.0
_symmetry_cell_setting orthorhombic
_symmetry_space_group_name_Hall 'F 2 -2d'
_symmetry_space_group_name_H-M 'F d d 2'
_cell_angle_alpha 90
_cell_angle_beta 90
_cell_angle_gamma 90
_cell_formula_units_Z 8
_cell_length_a 24.179(8)
_cell_length_b 10.282(3)
_cell_length_c 14.234(5)
_cell_volume 3539(2)
_diffrn_radiation_type Mo
_diffrn_radiation_wavelength 0.7107
_exptl_absorpt_coefficient_mu 6.36
_exptl_crystal_density_diffrn 1.93
_exptl_crystal_F_000 1952
_cod_data_source_file al1016.cif
_cod_data_source_block al1016_structure_2_of_2
_cod_original_cell_volume 3538.7
_cod_original_formula_sum 'C18 H15 Br2 Sb1'
_cod_database_code 2001567

loop_
_atom_site_label
_atom_site_fract_x
_atom_site_fract_y
_atom_site_fract_z
_atom_site_U_iso_or_equiv
Sb(1) .0000 .0000 .0000 .0503
Br(1) -.04694(5) .23100(10) .00150(10) .0726
C(1) .0681(5) .0740(10) -.0765(8) .0616
C(2) .1200(7) .049(2) -.0460(10) .0998
C(3) .1635(8) .099(3) -.099(2) .1326
C(4) .1558(9) .161(2) -.180(2) .1083
C(5) .105(2) .175(3) -.212(2) .1419
C(6) .0569(7) .134(2) -.1580(10) .0973
C(11) .0000 .0000 .1490(9) .0469
C(12) .0481 .006(3) .1970(10) .0966
C(13) .0467(7) .002(3) .2940(10) .0932
C(14) .0000 .0000 .3420(10) .0811
H(2) .1269 -.0063 .0134 ?
H(3) .2033 .0873 -.0770 ?
H(4) .1874 .2008 -.2161 ?
H(5) .0974 .2278 -.2728 ?
H(6) .0180 .1464 -.1811 ?
H(12) .0848 .0019 .1625 ?
H(13) .0821 .0107 .3299 ?
H(14) .0000 .000 .4127 ?

loop_
_geom_angle_atom_site_label_1
_geom_angle_atom_site_label_2
_geom_angle_atom_site_label_3
_geom_angle
Br(1) Sb(1) Br(1) 179.06(9)
Br(1) Sb(1) C(1) 91.0(3)
Br(1) Sb(1) C(1') 89.5(3)
Br(1) Sb(1) C(11) 89.5(4)
C(1) Sb(1) C(11) 121.0(3)
C(1) Sb(1) C(1) 118.0(7)
Sb(1) C(1) C(2) 119.0(10)
Sb(1) C(1) C(6) 117.0(10)
Sb(1) C(11) C(12) 120.5(9)
C2 C1 C6 123.0(10)
C1 C2 C3 117(2)
C2 C3 C4 123(2)
C3 C4 C5 119(2)
C4 C5 C6 122(2)
C1 C6 C5 115(2)
C12 C11 C16 119(2)
C11 C12 C13 119(2)
C12 C13 C14 123(2)
C13 C14 C15 118(2)

loop_
_geom_bond_atom_site_label_1
_geom_bond_atom_site_label_2
_geom_bond_distance
C(1) C(2) 1.35(2)
C(1) C(6) 1.35(2)
C(2) C(3) 1.39(3)
C(3) C(4) 1.32(3)
C(4) C(5) 1.32(4)
C(5) C(6) 1.45(3)
C(11) C(12) 1.350(10)
C(12) C(13) 1.38(2)
C(13) C(14) 1.32(2)
